data_1100495
loop_
_publ_author_name
'Ghassemzadeh, Mitra'
'Harms, Klaus'
'Dehnicke, Kurt'

_publ_section_title
;
 Komplexe von Halogenid-Ionen mit 1-Halogen-2-phenylacetylenen.
 Kristallstrukturen von PPh~4~[X(I--C\\tb C--Ph)~4~] mit X = Cl, Br, I,
 von PPh~4~[Br(Br--C\\tb C--Ph)~4~] und von NMe~4~[F(I--C\\tb C--Ph)~2~]
;
_journal_coden_ASTM CHBEAM
_journal_issue 1
_journal_name_full 'Chemische Berichte'
_journal_page_first 115
_journal_page_last 120
_journal_paper_doi 10.1002/cber.19961290121
_journal_volume 129
_journal_year 1996
_chemical_formula_sum 'C56 H40 Br I4 P'
_space_group_IT_number 85
_symmetry_cell_setting tetragonal
_symmetry_space_group_name_Hall '-P 4a'
_symmetry_space_group_name_H-M 'P 4/n :2'
_cell_angle_alpha 90
_cell_angle_beta 90
_cell_angle_gamma 90
_cell_formula_units_Z 2
_cell_length_a 16.807(1)
_cell_length_b 16.807(1)
_cell_length_c 9.015(1)
_cod_depositor_comments
;

  Following symmetrically equivalent atoms were removed in order to
  leave only atoms from asymmetric unit:

  C9B* C 0.3056(3) 0.6869(2) 0.3778(5)
  C10B* C 0.2633(3) 0.6445(3) 0.2707(6)
  C11B* C 0.3034(4) 0.6021(3) 0.1651(6)
  C12B* C 0.3856(4) 0.6005(3) 0.1644(6)
  C13B* C 0.4275(3) 0.6420(3) 0.2681(6)
  C14B* C 0.3885(3) 0.6860(3) 0.3764(5)
  H10B* H 0.4179(3) 0.7150(3) 0.4484(5)
  H9B* H 0.4840(3) 0.6409(3) 0.2663(6)
  H8B* H 0.4130(4) 0.5704(3) 0.0913(6)
  H7B* H 0.2746(4) 0.5734(3) 0.0918(6)
  H6B* H 0.2068(3) 0.6451(3) 0.2711(6)
  C9E* C 0.3131(3) 0.8056(2) 0.6222(5)
  C10E* C 0.3555(3) 0.7633(3) 0.7293(6)
  C11E* C 0.3979(4) 0.8034(3) 0.8349(6)
  C12E* C 0.3995(4) 0.8856(3) 0.8356(6)
  C13E* C 0.3580(3) 0.9275(3) 0.7319(6)
  C14E* C 0.3140(3) 0.8885(3) 0.6236(5)
  H10E* H 0.2850(3) 0.9179(3) 0.5516(5)
  H9E* H 0.3591(3) 0.9840(3) 0.7337(6)
  H8E* H 0.4296(4) 0.9130(3) 0.9087(6)
  H7E* H 0.4266(4) 0.7746(3) 0.9082(6)
  H6E* H 0.3549(3) 0.7068(3) 0.7289(6)
  C9G* C 0.1869(3) 0.6944(2) 0.6222(5)
  C10G* C 0.1445(3) 0.7367(3) 0.7293(6)
  C11G* C 0.1021(4) 0.6966(3) 0.8349(6)
  C12G* C 0.1005(4) 0.6144(3) 0.8356(6)
  C13G* C 0.1420(3) 0.5725(3) 0.7319(6)
  C14G* C 0.1860(3) 0.6115(3) 0.6236(5)
  H10G* H 0.2150(3) 0.5821(3) 0.5516(5)
  H9G* H 0.1409(3) 0.5160(3) 0.7337(6)
  H8G* H 0.0704(4) 0.5870(3) 0.9087(6)
  H7G* H 0.0734(4) 0.7254(3) 0.9082(6)
  H6G* H 0.1451(3) 0.7932(3) 0.7289(6)

  Andrius Merkys
  2013-11-12
;
_cod_original_sg_symbol_H-M 'P 4/n'
_cod_original_formula_sum 'C56 H40 Br1 I4 P1'
_cod_database_code 1100495

loop_
_symmetry_equiv_pos_site_id
_symmetry_equiv_pos_as_xyz
1 x,y,z
2 1/2-y,x,z
3 1/2-x,1/2-y,z
4 y,1/2-x,z
5 -x,-y,-z
6 -1/2+y,-x,-z
7 -1/2+x,-1/2+y,-z
8 -y,-1/2+x,-z

loop_
_atom_site_label
_atom_site_type_symbol
_atom_site_fract_x
_atom_site_fract_y
_atom_site_fract_z
I1 I 0.08925(2) 0.15655(2) 0.13102(3)
P1 P 0.25000 0.75000 0.50000
Br1 Br 0.25000 0.25000 0.02817(12)
C1 C -0.0031(3) 0.0898(3) 0.2053(5)
C2 C -0.0544(3) 0.0483(3) 0.2519(5)
C3 C -0.1156(3) -0.0011(3) 0.3134(5)
C4 C -0.1237(3) -0.0081(3) 0.4651(5)
C5 C -0.1840(3) -0.0535(3) 0.5246(6)
C6 C -0.2352(3) -0.0939(3) 0.4343(6)
C7 C -0.2276(3) -0.0897(3) 0.2825(6)
C8 C -0.1682(3) -0.0421(3) 0.2216(6)
C9 C 0.1944(3) 0.8131(2) 0.3778(5)
C10 C 0.2367(3) 0.8555(3) 0.2707(6)
C11 C 0.1966(4) 0.8979(3) 0.1651(6)
C12 C 0.1144(4) 0.8995(3) 0.1644(6)
C13 C 0.0725(3) 0.8580(3) 0.2681(6)
C14 C 0.1115(3) 0.8140(3) 0.3764(5)
H1 H -0.0875(3) 0.0186(3) 0.5289(5)
H2 H -0.1899(3) -0.0567(3) 0.6292(6)
H3 H -0.2764(3) -0.1252(3) 0.4767(6)
H4 H -0.2625(3) -0.1189(3) 0.2200(6)
H5 H -0.1636(3) -0.0375(3) 0.1169(6)
H6 H 0.2932(3) 0.8549(3) 0.2711(6)
H7 H 0.2254(4) 0.9266(3) 0.0918(6)
H8 H 0.0870(4) 0.9296(3) 0.0913(6)
H9 H 0.0160(3) 0.8591(3) 0.2663(6)
H10 H 0.0821(3) 0.7850(3) 0.4484(5)

loop_
_atom_type_symbol
_atom_type_radius_bond
C 0.68
H 0.23
Br 1.21
I 1.40
P 1.05
